data_4316120
loop_
_publ_author_name
'H\'ector Mart\'inez-Garc\'ia'
'Dolores Morales'
'Julio P\'erez'
'Marcos Puerto'
'Daniel Miguel'

_publ_contact_author
;    JULIO PEREZ
     Departamento de Quimica Organica e Inorganica
     IUQOEM - Facultad de Quimica
     Universidad de Oviedo-CSIC
     C/ Julian Claveria s/n
     33006 Oviedo  (ASTURIAS)
     SPAIN
;
_publ_contact_author_email moralesdolores.uo@uniovi.es
_publ_contact_author_fax +34-85-103446
_publ_contact_author_phone +34-85-103467
_publ_section_title
;
 1,3,5-Tris(thiocyanatomethyl)mesitylene as a Ligand. Pseudooctahedral
 Molybdenum, Manganese, and Rhenium Carbonyl Complexes and Copper and
 Silver Dimers. Copper-Catalyzed Carbene- and Nitrene-Transfer Reactions
;
_journal_name_full 'Inorganic Chemistry'
_journal_page_first 6974
_journal_page_last 6985
_journal_paper_doi 10.1021/ic1006082
_journal_volume 49
_journal_year 2010
_chemical_formula_sum 'C17 H15 I3 Mo N2 O3 S2'
_chemical_formula_weight 836.07
_chemical_name_systematic
;
 ?
;
_space_group_IT_number 61
_symmetry_cell_setting orthorhombic
_symmetry_space_group_name_Hall '-P 2ac 2ab'
_symmetry_space_group_name_H-M 'P b c a'
_atom_sites_solution_hydrogens geom
_atom_sites_solution_primary direct
_atom_sites_solution_secondary difmap
_audit_creation_method SHELXL-97
_cell_angle_alpha 90.00
_cell_angle_beta 90.00
_cell_angle_gamma 90.00
_cell_formula_units_Z 8
_cell_length_a 17.6096(4)
_cell_length_b 9.7609(2)
_cell_length_c 27.6001(5)
_cell_measurement_reflns_used 11250
_cell_measurement_temperature 293(2)
_cell_measurement_theta_max 74.0
_cell_measurement_theta_min 3.20
_cell_volume 4744.06(17)
_computing_cell_refinement
;
CrysAlisPro, Oxford Diffraction Ltd.,
Version 1.171.33.41 (release 06-05-2009 CrysAlis171 .NET)
(compiled May  6 2009,17:20:42)
;
_computing_data_collection
;
CrysAlisPro, Oxford Diffraction Ltd.,
Version 1.171.33.41 (release 06-05-2009 CrysAlis171 .NET)
(compiled May  6 2009,17:20:42)
;
_computing_data_reduction
;
CrysAlisPro, Oxford Diffraction Ltd.,
Version 1.171.33.41 (release 06-05-2009 CrysAlis171 .NET)
(compiled May  6 2009,17:20:42)
;
_computing_molecular_graphics 'Ortep-3 for Windows (Farrugia, 1997)'
_computing_publication_material 'WinGX publication routines (Farrugia, 1999)'
_computing_structure_refinement 'SHELXL-97 (Sheldrick, 1997)'
_computing_structure_solution 'SIR92 (Altamore et al, 1994)'
_diffrn_ambient_temperature 293(2)
_diffrn_detector_area_resol_mean 8.2640
_diffrn_measured_fraction_theta_full 0.995
_diffrn_measured_fraction_theta_max 0.995
_diffrn_measurement_device_type CCD
_diffrn_measurement_method '\w scans'
_diffrn_radiation_monochromator graphite
_diffrn_radiation_source 'fine-focus sealed tube'
_diffrn_radiation_type CuK\a
_diffrn_radiation_wavelength 1.54184
_diffrn_reflns_av_R_equivalents 0.0743
_diffrn_reflns_av_sigmaI/netI 0.0446
_diffrn_reflns_limit_h_max 21
_diffrn_reflns_limit_h_min -20
_diffrn_reflns_limit_k_max 12
_diffrn_reflns_limit_k_min -8
_diffrn_reflns_limit_l_max 33
_diffrn_reflns_limit_l_min -34
_diffrn_reflns_number 19275
_diffrn_reflns_theta_full 74.00
_diffrn_reflns_theta_max 74.00
_diffrn_reflns_theta_min 3.20
_exptl_absorpt_coefficient_mu 37.004
_exptl_absorpt_correction_T_max 1.00000
_exptl_absorpt_correction_T_min 0.18180
_exptl_absorpt_correction_type refdelf
_exptl_absorpt_process_details 'XABS2 (Parkin et al., 1995)'
_exptl_crystal_colour ORANGE
_exptl_crystal_density_diffrn 2.341
_exptl_crystal_density_method 'not measured'
_exptl_crystal_description PRISM
_exptl_crystal_F_000 3104
_exptl_crystal_size_max 0.2029
_exptl_crystal_size_mid 0.0862
_exptl_crystal_size_min 0.0431
_refine_diff_density_max 2.044
_refine_diff_density_min -2.241
_refine_diff_density_rms 0.340
_refine_ls_extinction_method none
_refine_ls_goodness_of_fit_ref 1.059
_refine_ls_hydrogen_treatment constr
_refine_ls_matrix_type full
_refine_ls_number_parameters 256
_refine_ls_number_reflns 4787
_refine_ls_number_restraints 0
_refine_ls_restrained_S_all 1.059
_refine_ls_R_factor_all 0.0648
_refine_ls_R_factor_gt 0.0609
_refine_ls_shift/su_max 0.000
_refine_ls_shift/su_mean 0.000
_refine_ls_structure_factor_coef Fsqd
_refine_ls_weighting_details
; calc
 [1.00000+-1.00000exp(-22.40(sin\q/\l)^2^)]/
   [\s^2^(Fo^2^)+0.0000+22.6450*P+(0.1236P)^2^+0.0000sin\q/\l]
 where P = 0.33333Fo^2^ + 0.66667Fc^2^
;
_refine_ls_weighting_scheme calc
_refine_ls_wR_factor_gt 0.1651
_refine_ls_wR_factor_ref 0.1699
_reflns_number_gt 4365
_reflns_number_total 4787
_reflns_threshold_expression >2sigma(I)
_cod_data_source_file ic1006082_si_002_5.cif
_cod_data_source_block compound_6_dm852
_cod_depositor_comments
;
The following automatic conversions were performed:

'_symmetry_cell_setting' value 'Orthorhombic' changed to
'orthorhombic' according to the built-in table from CIF Core
dictionary named 'cif_core.dic' version 2.4.1 from 2010-06-29.

Automatic conversion script
Id: cif_fix_values 1646 2011-03-28 12:23:43Z adriana 
;
_cod_database_code 4316120

loop_
_symmetry_equiv_pos_as_xyz
'x, y, z'
'-x+1/2, -y, z+1/2'
'x+1/2, -y+1/2, -z'
'-x, y+1/2, -z+1/2'
'-x, -y, -z'
'x-1/2, y, -z-1/2'
'-x-1/2, y-1/2, z'
'x, -y-1/2, z-1/2'

loop_
_atom_site_label
_atom_site_type_symbol
_atom_site_fract_x
_atom_site_fract_y
_atom_site_fract_z
_atom_site_U_iso_or_equiv
_atom_site_adp_type
_atom_site_occupancy
_atom_site_symmetry_multiplicity
_atom_site_calc_flag
_atom_site_refinement_flags
_atom_site_disorder_assembly
_atom_site_disorder_group
Mo Mo -0.09512(3) 0.38174(6) 0.09645(2) 0.01981(18) Uani 1 1 d . . .
I1 I -0.20084(3) 0.20421(5) 0.051650(19) 0.02726(18) Uani 1 1 d . . .
I2 I 0.03749(3) 0.47708(5) 0.147263(19) 0.02957(18) Uani 1 1 d . . .
I3 I 0.30914(3) 0.21030(6) 0.23270(2) 0.03510(19) Uani 1 1 d . . .
S1 S -0.07434(13) -0.0366(2) 0.19773(12) 0.0507(7) Uani 1 1 d . . .
S2 S 0.09873(11) 0.1249(2) -0.00059(7) 0.0310(4) Uani 1 1 d . . .
N1 N -0.0780(4) 0.2111(8) 0.1467(3) 0.0289(15) Uani 1 1 d . . .
N2 N -0.0063(4) 0.2786(7) 0.0550(2) 0.0250(13) Uani 1 1 d . . .
C1 C -0.1175(5) 0.4720(7) 0.0331(3) 0.0256(15) Uani 1 1 d . . .
O1 O -0.1291(4) 0.5193(7) -0.0042(3) 0.0399(15) Uani 1 1 d . . .
C2 C -0.1003(5) 0.5809(9) 0.1096(3) 0.0314(17) Uani 1 1 d . . .
O2 O -0.1097(4) 0.6968(6) 0.1161(3) 0.0432(16) Uani 1 1 d . . .
C3 C -0.1909(4) 0.4157(8) 0.1338(3) 0.0265(16) Uani 1 1 d . . .
O3 O -0.2443(4) 0.4347(8) 0.1561(2) 0.0418(16) Uani 1 1 d . . .
C4 C -0.0729(4) 0.1093(8) 0.1671(3) 0.0247(15) Uani 1 1 d . . .
C5 C 0.0382(4) 0.2139(8) 0.0340(3) 0.0236(15) Uani 1 1 d . . .
C11 C 0.0251(4) -0.0955(8) 0.1944(3) 0.0290(17) Uani 1 1 d . . .
H11A H 0.0433 -0.1108 0.2271 0.035 Uiso 1 1 calc R . .
H11B H 0.0260 -0.1830 0.1777 0.035 Uiso 1 1 calc R . .
C12 C 0.1648(4) 0.0514(8) 0.0454(3) 0.0244(15) Uani 1 1 d . . .
H12A H 0.1684 -0.0465 0.0399 0.029 Uiso 1 1 calc R . .
H12B H 0.2149 0.0899 0.0399 0.029 Uiso 1 1 calc R . .
C13 C 0.2064(5) 0.3000(8) 0.2019(3) 0.0299(17) Uani 1 1 d . . .
H13A H 0.1739 0.3344 0.2275 0.036 Uiso 1 1 calc R . .
H13B H 0.2195 0.3759 0.1808 0.036 Uiso 1 1 calc R . .
C21 C 0.0790(4) -0.0012(7) 0.1694(3) 0.0209(14) Uani 1 1 d . . .
C22 C 0.1156(4) 0.1028(7) 0.1974(3) 0.0229(14) Uani 1 1 d . . .
C23 C 0.1656(4) 0.1911(7) 0.1736(3) 0.0222(14) Uani 1 1 d . . .
C24 C 0.1796(4) 0.1793(7) 0.1237(3) 0.0190(13) Uani 1 1 d . . .
C25 C 0.1446(4) 0.0739(7) 0.0969(2) 0.0190(13) Uani 1 1 d . . .
C26 C 0.0924(4) -0.0134(7) 0.1195(3) 0.0210(14) Uani 1 1 d . . .
C27 C 0.1024(5) 0.1117(9) 0.2512(3) 0.0329(18) Uani 1 1 d . . .
H27A H 0.1384 0.1739 0.2653 0.049 Uiso 1 1 calc R . .
H27B H 0.1086 0.0226 0.2654 0.049 Uiso 1 1 calc R . .
H27C H 0.0518 0.1442 0.2572 0.049 Uiso 1 1 calc R . .
C28 C 0.2317(5) 0.2799(9) 0.0984(3) 0.0318(18) Uani 1 1 d . . .
H28A H 0.2138 0.3715 0.1038 0.048 Uiso 1 1 calc R . .
H28B H 0.2321 0.2612 0.0643 0.048 Uiso 1 1 calc R . .
H28C H 0.2822 0.2708 0.1111 0.048 Uiso 1 1 calc R . .
C29 C 0.0511(5) -0.1231(8) 0.0911(3) 0.0290(16) Uani 1 1 d . . .
H29A H 0.0603 -0.1103 0.0572 0.044 Uiso 1 1 calc R . .
H29B H -0.0024 -0.1169 0.0974 0.044 Uiso 1 1 calc R . .
H29C H 0.0692 -0.2117 0.1008 0.044 Uiso 1 1 calc R . .

loop_
_atom_site_aniso_label
_atom_site_aniso_U_11
_atom_site_aniso_U_22
_atom_site_aniso_U_33
_atom_site_aniso_U_23
_atom_site_aniso_U_13
_atom_site_aniso_U_12
Mo 0.0155(3) 0.0242(3) 0.0197(3) 0.00079(19) 0.00158(18) 0.00261(19)
I1 0.0238(3) 0.0302(3) 0.0278(3) -0.00447(17) -0.00028(17) -0.00253(17)
I2 0.0240(3) 0.0300(3) 0.0347(3) -0.00767(19) -0.00487(18) 0.00419(18)
I3 0.0304(3) 0.0364(3) 0.0385(3) 0.0011(2) -0.0092(2) -0.0051(2)
S1 0.0204(10) 0.0414(12) 0.090(2) 0.0345(12) 0.0164(11) 0.0055(8)
S2 0.0291(10) 0.0441(11) 0.0197(9) -0.0016(7) 0.0014(7) 0.0150(8)
N1 0.014(3) 0.043(4) 0.029(3) 0.008(3) 0.005(2) 0.006(3)
N2 0.022(3) 0.030(3) 0.023(3) 0.003(2) 0.002(2) 0.006(3)
C1 0.032(4) 0.021(3) 0.023(4) 0.008(3) -0.002(3) 0.006(3)
O1 0.038(4) 0.045(4) 0.037(4) 0.011(3) 0.002(3) 0.004(3)
C2 0.021(4) 0.036(5) 0.037(4) -0.001(4) -0.006(3) 0.000(3)
O2 0.039(4) 0.025(3) 0.066(5) -0.009(3) -0.011(3) 0.007(2)
C3 0.023(4) 0.028(4) 0.028(4) 0.004(3) 0.000(3) 0.011(3)
O3 0.033(3) 0.057(4) 0.035(3) 0.001(3) 0.013(3) 0.011(3)
C4 0.018(3) 0.031(4) 0.026(4) -0.001(3) 0.002(3) 0.001(3)
C5 0.024(4) 0.025(4) 0.022(4) 0.005(3) 0.000(3) -0.002(3)
C11 0.017(3) 0.023(4) 0.047(5) 0.012(3) 0.005(3) 0.001(3)
C12 0.013(3) 0.032(4) 0.028(4) 0.000(3) -0.002(3) 0.007(3)
C13 0.028(4) 0.031(4) 0.030(4) -0.002(3) 0.000(3) 0.002(3)
C21 0.017(3) 0.020(3) 0.025(3) 0.006(3) 0.001(3) 0.008(3)
C22 0.019(3) 0.026(3) 0.024(4) -0.001(3) -0.002(3) 0.003(3)
C23 0.019(3) 0.023(3) 0.025(4) 0.000(3) -0.002(3) -0.001(3)
C24 0.020(3) 0.017(3) 0.020(3) 0.000(3) 0.003(3) -0.001(3)
C25 0.016(3) 0.022(3) 0.019(3) 0.001(2) -0.004(2) 0.001(3)
C26 0.012(3) 0.022(3) 0.028(4) 0.000(3) -0.006(3) 0.000(2)
C27 0.039(5) 0.033(4) 0.026(4) -0.001(3) 0.012(3) -0.005(3)
C28 0.031(5) 0.039(4) 0.025(4) -0.001(3) 0.004(3) -0.012(3)
C29 0.031(4) 0.029(4) 0.027(4) 0.001(3) -0.009(3) -0.005(3)

loop_
_atom_type_symbol
_atom_type_description
_atom_type_scat_dispersion_real
_atom_type_scat_dispersion_imag
_atom_type_scat_source
C C 0.0181 0.0091 'International Tables Vol C Tables 4.2.6.8 and 6.1.1.4'
H H 0.0000 0.0000 'International Tables Vol C Tables 4.2.6.8 and 6.1.1.4'
N N 0.0311 0.0180 'International Tables Vol C Tables 4.2.6.8 and 6.1.1.4'
O O 0.0492 0.0322 'International Tables Vol C Tables 4.2.6.8 and 6.1.1.4'
S S 0.3331 0.5567 'International Tables Vol C Tables 4.2.6.8 and 6.1.1.4'
Mo Mo -0.0483 2.7339 'International Tables Vol C Tables 4.2.6.8 and 6.1.1.4'
I I -0.3257 6.8362 'International Tables Vol C Tables 4.2.6.8 and 6.1.1.4'

loop_
_geom_angle_atom_site_label_1
_geom_angle_atom_site_label_2
_geom_angle_atom_site_label_3
_geom_angle
_geom_angle_site_symmetry_1
_geom_angle_site_symmetry_3
_geom_angle_publ_flag
C2 Mo C1 73.7(3) . . ?
C2 Mo C3 72.8(3) . . ?
C1 Mo C3 102.2(3) . . ?
C2 Mo N2 125.6(3) . . ?
C1 Mo N2 83.5(3) . . ?
C3 Mo N2 161.5(3) . . ?
C2 Mo N1 129.6(3) . . ?
C1 Mo N1 156.6(3) . . ?
C3 Mo N1 85.2(3) . . ?
N2 Mo N1 83.2(2) . . ?
C2 Mo I1 130.7(2) . . ?
C1 Mo I1 76.0(2) . . ?
C3 Mo I1 76.8(2) . . ?
N2 Mo I1 87.69(18) . . ?
N1 Mo I1 84.3(2) . . ?
C2 Mo I2 68.3(2) . . ?
C1 Mo I2 116.4(2) . . ?
C3 Mo I2 112.2(2) . . ?
N2 Mo I2 79.82(18) . . ?
N1 Mo I2 80.0(2) . . ?
I1 Mo I2 160.94(3) . . ?
C4 S1 C11 103.2(4) . . ?
C5 S2 C12 102.0(4) . . ?
C4 N1 Mo 169.3(7) . . ?
C5 N2 Mo 174.6(6) . . ?
O1 C1 Mo 177.2(7) . . ?
O2 C2 Mo 174.2(7) . . ?
O3 C3 Mo 178.3(7) . . ?
N1 C4 S1 174.5(7) . . ?
N2 C5 S2 175.1(7) . . ?
C21 C11 S1 115.8(5) . . ?
C21 C11 H11A 108.3 . . ?
S1 C11 H11A 108.3 . . ?
C21 C11 H11B 108.3 . . ?
S1 C11 H11B 108.3 . . ?
H11A C11 H11B 107.4 . . ?
C25 C12 S2 116.5(5) . . ?
C25 C12 H12A 108.2 . . ?
S2 C12 H12A 108.2 . . ?
C25 C12 H12B 108.2 . . ?
S2 C12 H12B 108.2 . . ?
H12A C12 H12B 107.3 . . ?
C23 C13 I3 108.4(5) . . ?
C23 C13 H13A 110.0 . . ?
I3 C13 H13A 110.0 . . ?
C23 C13 H13B 110.0 . . ?
I3 C13 H13B 110.0 . . ?
H13A C13 H13B 108.4 . . ?
C26 C21 C22 120.9(7) . . ?
C26 C21 C11 120.5(7) . . ?
C22 C21 C11 118.5(7) . . ?
C23 C22 C21 118.0(7) . . ?
C23 C22 C27 121.8(7) . . ?
C21 C22 C27 120.2(7) . . ?
C22 C23 C24 121.5(7) . . ?
C22 C23 C13 119.6(7) . . ?
C24 C23 C13 118.9(7) . . ?
C23 C24 C25 119.8(6) . . ?
C23 C24 C28 120.4(6) . . ?
C25 C24 C28 119.8(7) . . ?
C26 C25 C24 119.8(6) . . ?
C26 C25 C12 119.8(7) . . ?
C24 C25 C12 120.4(7) . . ?
C25 C26 C21 119.8(6) . . ?
C25 C26 C29 121.0(7) . . ?
C21 C26 C29 119.2(7) . . ?
C22 C27 H27A 109.5 . . ?
C22 C27 H27B 109.5 . . ?
H27A C27 H27B 109.5 . . ?
C22 C27 H27C 109.5 . . ?
H27A C27 H27C 109.5 . . ?
H27B C27 H27C 109.5 . . ?
C24 C28 H28A 109.5 . . ?
C24 C28 H28B 109.5 . . ?
H28A C28 H28B 109.5 . . ?
C24 C28 H28C 109.5 . . ?
H28A C28 H28C 109.5 . . ?
H28B C28 H28C 109.5 . . ?
C26 C29 H29A 109.5 . . ?
C26 C29 H29B 109.5 . . ?
H29A C29 H29B 109.5 . . ?
C26 C29 H29C 109.5 . . ?
H29A C29 H29C 109.5 . . ?
H29B C29 H29C 109.5 . . ?

loop_
_geom_bond_atom_site_label_1
_geom_bond_atom_site_label_2
_geom_bond_distance
_geom_bond_site_symmetry_2
_geom_bond_publ_flag
Mo C2 1.980(9) . ?
Mo C1 1.998(7) . ?
Mo C3 2.004(8) . ?
Mo N2 2.183(7) . ?
Mo N1 2.187(7) . ?
Mo I1 2.8280(7) . ?
Mo I2 2.8785(7) . ?
I3 C13 2.183(8) . ?
S1 C4 1.657(8) . ?
S1 C11 1.846(8) . ?
S2 C5 1.674(8) . ?
S2 C12 1.865(7) . ?
N1 C4 1.145(11) . ?
N2 C5 1.162(11) . ?
C1 O1 1.147(10) . ?
C2 O2 1.158(11) . ?
C3 O3 1.140(10) . ?
C11 C21 1.490(10) . ?
C11 H11A 0.9700 . ?
C11 H11B 0.9700 . ?
C12 C25 1.482(10) . ?
C12 H12A 0.9700 . ?
C12 H12B 0.9700 . ?
C13 C23 1.502(11) . ?
C13 H13A 0.9700 . ?
C13 H13B 0.9700 . ?
C21 C26 1.402(11) . ?
C21 C22 1.429(11) . ?
C22 C23 1.395(11) . ?
C22 C27 1.506(11) . ?
C23 C24 1.404(10) . ?
C24 C25 1.409(10) . ?
C24 C28 1.514(10) . ?
C25 C26 1.400(10) . ?
C26 C29 1.513(10) . ?
C27 H27A 0.9600 . ?
C27 H27B 0.9600 . ?
C27 H27C 0.9600 . ?
C28 H28A 0.9600 . ?
C28 H28B 0.9600 . ?
C28 H28C 0.9600 . ?
C29 H29A 0.9600 . ?
C29 H29B 0.9600 . ?
C29 H29C 0.9600 . ?
